data_7236009
loop_
_publ_author_name
'Asahara, Haruyasu'
'Hamada, Mai'
'Nakaike, Yumi'
'Nishiwaki, Nagatoshi'

_publ_section_title
;
 Construction of 3,5-dinitrated 1,4-dihydropyridines modifiable at
 1,4-positions by a reaction of \b-formyl-\b-nitroenamines with aldehydes
;
_journal_issue 110
_journal_name_full 'RSC Advances'
_journal_page_first 90778
_journal_paper_doi 10.1039/C5RA19439C
_journal_volume 5
_journal_year 2015
_chemical_formula_moiety 'C16 H19 N3 O4'
_chemical_formula_sum 'C16 H19 N3 O4'
_chemical_formula_weight 317.34
_chemical_melting_point 277.5(5)
_chemical_name_common 3Ba
_chemical_name_systematic 1-(tert-Butyl)-1,4-dihydro-3,5-dinitro-4-(4-methylphenyl)pyridine
_space_group_IT_number 14
_space_group_name_Hall '-P 2ybc'
_space_group_name_H-M_alt 'P 1 21/c 1'
_symmetry_cell_setting monoclinic
_symmetry_Int_Tables_number 14
_symmetry_space_group_name_Hall '-P 2ybc'
_symmetry_space_group_name_H-M 'P 1 21/c 1'
_atom_sites_solution_hydrogens geom
_atom_sites_solution_primary direct
_atom_sites_solution_secondary difmap
_audit_update_record
;
2015-08-04 deposited with the CCDC.
2015-10-15 downloaded from the CCDC.
;
_cell_angle_alpha 90.0000
_cell_angle_beta 94.20(3)
_cell_angle_gamma 90.0000
_cell_formula_units_Z 4
_cell_length_a 8.798(4)
_cell_length_b 10.031(5)
_cell_length_c 17.925(4)
_cell_measurement_reflns_used 25
_cell_measurement_temperature 296
_cell_measurement_theta_max 12.43
_cell_measurement_theta_min 11.09
_cell_volume 1577.7(11)
_computing_cell_refinement 'MSC/AFC Diffractometer Control'
_computing_data_collection 'MSC/AFC Diffractometer Control (Rigaku, 1998)'
_computing_data_reduction 'MSC/AFC Diffractometer Control'
_computing_molecular_graphics 'CrystalStructure 4.0'
_computing_publication_material 'CrystalStructure 4.0 (Rigaku, 2010)'
_computing_structure_refinement 'SHELXL97 (Sheldrick, 2008)'
_computing_structure_solution 'Il Milione (Burla, et al., 2007)'
_diffrn_ambient_temperature 296
_diffrn_measured_fraction_theta_full 0.999
_diffrn_measured_fraction_theta_max 0.999
_diffrn_measurement_device_type 'Rigaku AFC7R'
_diffrn_measurement_method \w-2\q
_diffrn_radiation_type 'Mo K\a'
_diffrn_radiation_wavelength 0.71069
_diffrn_reflns_av_R_equivalents 0.0643
_diffrn_reflns_limit_h_max 0
_diffrn_reflns_limit_h_min -11
_diffrn_reflns_limit_k_max 13
_diffrn_reflns_limit_k_min 0
_diffrn_reflns_limit_l_max 23
_diffrn_reflns_limit_l_min -23
_diffrn_reflns_number 3858
_diffrn_reflns_theta_full 27.51
_diffrn_reflns_theta_max 27.50
_diffrn_standards_decay_% 4.368
_diffrn_standards_interval_count 150
_diffrn_standards_number 3
_exptl_absorpt_coefficient_mu 0.097
_exptl_absorpt_correction_type none
_exptl_crystal_colour orange
_exptl_crystal_density_diffrn 1.336
_exptl_crystal_density_method 'not measured'
_exptl_crystal_description prismatic
_exptl_crystal_F_000 672.00
_exptl_crystal_recrystallization_method 'Re-crystallisation from solvent: ethanol'
_exptl_crystal_size_max 0.200
_exptl_crystal_size_mid 0.200
_exptl_crystal_size_min 0.100
_refine_diff_density_max 0.250
_refine_diff_density_min -0.240
_refine_ls_extinction_method none
_refine_ls_goodness_of_fit_ref 0.973
_refine_ls_hydrogen_treatment constr
_refine_ls_number_parameters 236
_refine_ls_number_reflns 3628
_refine_ls_number_restraints 6
_refine_ls_R_factor_gt 0.0737
_refine_ls_shift/su_max 0.000
_refine_ls_structure_factor_coef Fsqd
_refine_ls_weighting_details 'w = 1/[\s^2^(Fo^2^)+(0.1365P)^2^+0.0000P] where P=(Fo^2^+2Fc^2^)/3'
_refine_ls_weighting_scheme calc
_refine_ls_wR_factor_ref 0.2878
_reflns_number_gt 1200
_reflns_number_total 3628
_reflns_threshold_expression F^2^>2.0\s(F^2^)
_cod_data_source_file c5ra19439c2.cif
_cod_data_source_block 140726a___________________
_cod_depositor_comments
;
The following automatic conversions were performed:

data item '_chemical_melting_point' value '277--278' was changed to
'277.5(5)' -- the average value was taken and precision was
estimated.

Automatic conversion script
Id: cif_fix_values 6909 2019-04-08 15:41:33Z antanas 
;
_cod_original_cell_volume 1577.8(11)
_cod_database_code 7236009

loop_
_symmetry_equiv_pos_site_id
_symmetry_equiv_pos_as_xyz
1 +X,+Y,+Z
2 -X,1/2+Y,1/2-Z
3 -X,-Y,-Z
4 +X,1/2-Y,1/2+Z

loop_
_atom_site_label
_atom_site_type_symbol
_atom_site_fract_x
_atom_site_fract_y
_atom_site_fract_z
_atom_site_U_iso_or_equiv
_atom_site_adp_type
_atom_site_occupancy
_atom_site_symmetry_multiplicity
_atom_site_calc_flag
_atom_site_refinement_flags
_atom_site_disorder_assembly
_atom_site_disorder_group
O1 O 0.6889(5) 0.6900(4) 0.5548(3) 0.0702(12) Uani 1.0 4 d . . .
O2 O 0.7753(5) 0.7478(4) 0.4506(2) 0.0630(11) Uani 1.0 4 d . . .
O3 O 1.0258(5) 0.2027(5) 0.3412(3) 0.0767(13) Uani 1.0 4 d . . .
O4 O 1.0356(5) 0.4084(5) 0.3068(2) 0.0714(13) Uani 1.0 4 d . . .
N1 N 0.8054(5) 0.3029(4) 0.5230(2) 0.0443(11) Uani 1.0 4 d . . .
N2 N 0.7472(5) 0.6624(4) 0.4957(3) 0.0460(11) Uani 1.0 4 d . . .
N3 N 0.9945(5) 0.3209(5) 0.3477(3) 0.0531(12) Uani 1.0 4 d . . .
C1 C 0.7629(6) 0.4338(5) 0.5316(3) 0.0420(12) Uani 1.0 4 d . . .
C2 C 0.7824(5) 0.5271(5) 0.4791(3) 0.0374(11) Uani 1.0 4 d . . .
C3 C 0.8361(5) 0.5000(5) 0.4030(3) 0.0391(12) Uani 1.0 4 d . . .
C4 C 0.9019(6) 0.3609(5) 0.4074(3) 0.0421(12) Uani 1.0 4 d . . .
C5 C 0.8795(6) 0.2729(5) 0.4611(3) 0.0424(12) Uani 1.0 4 d . . .
C6 C 0.7065(5) 0.5111(5) 0.3414(3) 0.0391(12) Uani 1.0 4 d . . .
C7 C 0.7207(7) 0.5899(5) 0.2792(3) 0.0484(13) Uani 1.0 4 d . . .
C8 C 0.6002(7) 0.5978(6) 0.2248(3) 0.0567(15) Uani 1.0 4 d . . .
C9 C 0.4647(6) 0.5306(6) 0.2314(3) 0.0515(14) Uani 1.0 4 d . . .
C10 C 0.4537(6) 0.4510(6) 0.2929(3) 0.0508(14) Uani 1.0 4 d . . .
C11 C 0.5715(6) 0.4414(5) 0.3477(3) 0.0434(12) Uani 1.0 4 d . . .
C12 C 0.3331(8) 0.5414(8) 0.1726(4) 0.084(2) Uani 1.0 4 d . . .
C13 C 0.7650(6) 0.1987(5) 0.5809(3) 0.0438(13) Uani 1.0 4 d . . .
C14 C 0.8237(17) 0.0649(8) 0.5579(7) 0.084(5) Uani 0.639(12) 4 d . A 1
C15 C 0.5937(10) 0.1999(11) 0.5791(7) 0.082(4) Uani 0.639(12) 4 d . A 1
C16 C 0.8379(15) 0.2437(10) 0.6542(5) 0.075(4) Uani 0.639(12) 4 d . A 1
C114 C 0.659(3) 0.0954(19) 0.5410(8) 0.076(8) Uani 0.361(12) 4 d . A 2
C115 C 0.694(3) 0.2513(16) 0.6495(10) 0.076(7) Uani 0.361(12) 4 d . A 2
C116 C 0.9124(19) 0.126(3) 0.6103(11) 0.086(8) Uani 0.361(12) 4 d . A 2
H1 H 0.7193 0.4587 0.5752 0.0504 Uiso 1.0 4 calc R . .
H3 H 0.9168 0.5635 0.3929 0.0470 Uiso 1.0 4 calc R . .
H5 H 0.9164 0.1867 0.4560 0.0509 Uiso 1.0 4 calc R . .
H7 H 0.8101 0.6372 0.2738 0.0581 Uiso 1.0 4 calc R . .
H8 H 0.6110 0.6499 0.1826 0.0680 Uiso 1.0 4 calc R . .
H10 H 0.3649 0.4024 0.2978 0.0610 Uiso 1.0 4 calc R . .
H11 H 0.5605 0.3877 0.3893 0.0521 Uiso 1.0 4 calc R . .
H12A H 0.2389 0.5441 0.1964 0.1003 Uiso 1.0 4 calc R . .
H12B H 0.3333 0.4656 0.1399 0.1003 Uiso 1.0 4 calc R . .
H12C H 0.3436 0.6215 0.1441 0.1003 Uiso 1.0 4 calc R . .
H14A H 0.7736 0.0394 0.5107 0.1007 Uiso 0.639(12) 4 calc R A 1
H14B H 0.8033 -0.0004 0.5951 0.1007 Uiso 0.639(12) 4 calc R A 1
H14C H 0.9316 0.0703 0.5534 0.1007 Uiso 0.639(12) 4 calc R A 1
H15A H 0.5519 0.1702 0.5310 0.0979 Uiso 0.639(12) 4 calc R A 1
H15B H 0.5591 0.2888 0.5881 0.0979 Uiso 0.639(12) 4 calc R A 1
H15C H 0.5609 0.1414 0.6172 0.0979 Uiso 0.639(12) 4 calc R A 1
H16A H 0.9467 0.2408 0.6528 0.0897 Uiso 0.639(12) 4 calc R A 1
H16B H 0.8074 0.1860 0.6931 0.0897 Uiso 0.639(12) 4 calc R A 1
H16C H 0.8067 0.3334 0.6639 0.0897 Uiso 0.639(12) 4 calc R A 1
H14X H 0.7049 0.0619 0.4978 0.0913 Uiso 0.361(12) 4 calc R A 2
H14Y H 0.5631 0.1365 0.5258 0.0913 Uiso 0.361(12) 4 calc R A 2
H14Z H 0.6424 0.0231 0.5746 0.0913 Uiso 0.361(12) 4 calc R A 2
H15X H 0.7616 0.3143 0.6748 0.0906 Uiso 0.361(12) 4 calc R A 2
H15Y H 0.6759 0.1786 0.6825 0.0906 Uiso 0.361(12) 4 calc R A 2
H15Z H 0.5989 0.2942 0.6346 0.0906 Uiso 0.361(12) 4 calc R A 2
H16X H 0.9595 0.0860 0.5692 0.1036 Uiso 0.361(12) 4 calc R A 2
H16Y H 0.8878 0.0580 0.6452 0.1036 Uiso 0.361(12) 4 calc R A 2
H16Z H 0.9815 0.1888 0.6349 0.1036 Uiso 0.361(12) 4 calc R A 2

loop_
_atom_site_aniso_label
_atom_site_aniso_U_11
_atom_site_aniso_U_22
_atom_site_aniso_U_33
_atom_site_aniso_U_12
_atom_site_aniso_U_13
_atom_site_aniso_U_23
O1 0.096(4) 0.054(3) 0.063(3) 0.014(3) 0.021(3) -0.0067(19)
O2 0.090(3) 0.042(2) 0.059(3) -0.003(2) 0.017(3) 0.0117(19)
O3 0.085(3) 0.072(3) 0.076(3) 0.024(3) 0.032(3) -0.014(3)
O4 0.067(3) 0.091(4) 0.059(3) 0.001(3) 0.029(2) 0.013(3)
N1 0.052(3) 0.042(3) 0.040(3) 0.007(2) 0.008(2) 0.0049(19)
N2 0.051(3) 0.041(3) 0.047(3) 0.003(2) 0.008(3) -0.002(3)
N3 0.046(3) 0.070(4) 0.044(3) 0.009(3) 0.010(3) -0.002(3)
C1 0.043(3) 0.044(3) 0.039(3) 0.001(3) 0.003(3) -0.003(3)
C2 0.037(3) 0.038(3) 0.037(3) -0.001(3) 0.002(2) -0.000(3)
C3 0.036(3) 0.046(3) 0.036(3) -0.009(3) 0.004(2) 0.005(3)
C4 0.033(3) 0.053(3) 0.040(3) 0.005(3) 0.002(3) 0.001(3)
C5 0.043(3) 0.044(3) 0.041(3) 0.006(3) 0.006(3) -0.004(3)
C6 0.037(3) 0.045(3) 0.036(3) 0.001(3) 0.006(2) 0.002(3)
C7 0.056(4) 0.050(3) 0.040(3) 0.002(3) 0.010(3) 0.008(3)
C8 0.074(4) 0.054(4) 0.043(3) 0.021(3) 0.009(3) 0.011(3)
C9 0.053(4) 0.060(4) 0.041(3) 0.017(3) -0.005(3) -0.009(3)
C10 0.037(3) 0.058(4) 0.057(4) -0.002(3) 0.002(3) 0.005(3)
C11 0.041(3) 0.047(3) 0.041(3) -0.001(3) -0.002(3) 0.009(3)
C12 0.076(5) 0.114(6) 0.057(4) 0.029(4) -0.020(4) 0.001(4)
C13 0.044(3) 0.045(3) 0.043(3) -0.004(3) 0.006(3) 0.008(3)
C14 0.130(13) 0.043(6) 0.083(9) 0.023(7) 0.031(9) 0.019(6)
C15 0.067(7) 0.069(8) 0.110(10) -0.006(6) 0.016(7) 0.033(8)
C16 0.097(10) 0.079(8) 0.049(6) -0.023(7) 0.005(6) 0.023(5)
C114 0.108(18) 0.081(14) 0.041(9) -0.029(14) 0.012(10) 0.013(9)
C115 0.099(19) 0.065(12) 0.070(13) -0.021(11) 0.050(13) -0.008(9)
C116 0.088(15) 0.103(17) 0.068(14) 0.004(13) 0.007(11) 0.037(14)

loop_
_atom_type_symbol
_atom_type_description
_atom_type_scat_dispersion_real
_atom_type_scat_dispersion_imag
_atom_type_scat_source
C C 0.0033 0.0016
;
International Tables for Crystallography
(1992, Vol. C, Tables 4.2.6.8 and 6.1.1.4)
;
H H 0.0000 0.0000
;
International Tables for Crystallography
(1992, Vol. C, Table 6.1.1.4)
;
N N 0.0061 0.0033
;
International Tables for Crystallography
(1992, Vol. C, Tables 4.2.6.8 and 6.1.1.4)
;
O O 0.0106 0.0060
;
International Tables for Crystallography
(1992, Vol. C, Tables 4.2.6.8 and 6.1.1.4)
;

loop_
_geom_angle_atom_site_label_1
_geom_angle_atom_site_label_2
_geom_angle_atom_site_label_3
_geom_angle
_geom_angle_publ_flag
C1 N1 C5 116.9(4) yes
C1 N1 C13 119.7(4) yes
C5 N1 C13 123.4(4) yes
O1 N2 O2 121.8(4) yes
O1 N2 C2 120.0(4) yes
O2 N2 C2 118.2(4) yes
O3 N3 O4 124.2(5) yes
O3 N3 C4 118.7(5) yes
O4 N3 C4 117.0(5) yes
N1 C1 C2 122.3(5) yes
N2 C2 C1 118.3(5) yes
N2 C2 C3 116.7(4) yes
C1 C2 C3 125.0(5) yes
C2 C3 C4 105.3(4) yes
C2 C3 C6 112.0(4) yes
C4 C3 C6 111.5(4) yes
N3 C4 C3 116.8(4) yes
N3 C4 C5 118.1(5) yes
C3 C4 C5 125.1(5) yes
N1 C5 C4 123.2(5) yes
C3 C6 C7 121.1(5) yes
C3 C6 C11 120.1(4) yes
C7 C6 C11 118.8(5) yes
C6 C7 C8 119.4(5) yes
C7 C8 C9 122.0(5) yes
C8 C9 C10 117.8(5) yes
C8 C9 C12 121.7(5) yes
C10 C9 C12 120.5(5) yes
C9 C10 C11 121.4(5) yes
C6 C11 C10 120.7(5) yes
N1 C13 C14 108.8(6) yes
N1 C13 C15 105.2(6) yes
N1 C13 C16 106.6(5) yes
N1 C13 C114 107.9(7) yes
N1 C13 C115 116.3(7) yes
N1 C13 C116 108.8(8) yes
C14 C13 C15 111.3(8) yes
C14 C13 C16 112.1(7) yes
C15 C13 C16 112.4(8) yes
N1 C1 H1 118.847 no
C2 C1 H1 118.840 no
C2 C3 H3 109.314 no
C4 C3 H3 109.313 no
C6 C3 H3 109.310 no
N1 C5 H5 118.422 no
C4 C5 H5 118.417 no
C6 C7 H7 120.313 no
C8 C7 H7 120.314 no
C7 C8 H8 118.998 no
C9 C8 H8 118.999 no
C9 C10 H10 119.323 no
C11 C10 H10 119.318 no
C6 C11 H11 119.669 no
C10 C11 H11 119.675 no
C9 C12 H12A 109.468 no
C9 C12 H12B 109.479 no
C9 C12 H12C 109.472 no
H12A C12 H12B 109.469 no
H12A C12 H12C 109.465 no
H12B C12 H12C 109.475 no
C13 C14 H14A 109.477 no
C13 C14 H14B 109.466 no
C13 C14 H14C 109.473 no
C13 C14 H14X 88.751 no
C13 C14 H16X 98.755 no
H14A C14 H14B 109.472 no
H14A C14 H14C 109.480 no
H14A C14 H14X 22.625 no
H14A C14 H16X 125.063 no
H14B C14 H14C 109.459 no
H14B C14 H14X 109.956 no
H14B C14 H16X 103.590 no
H14C C14 H14X 127.142 no
H14C C14 H16X 15.897 no
H14X C14 H16X 140.846 no
C13 C15 H15A 109.473 no
C13 C15 H15B 109.471 no
C13 C15 H15C 109.467 no
H15A C15 H15B 109.476 no
H15A C15 H15C 109.471 no
H15B C15 H15C 109.469 no
C13 C16 H16A 109.476 no
C13 C16 H16B 109.473 no
C13 C16 H16C 109.469 no
C13 C16 H15X 105.464 no
C13 C16 H16Z 90.031 no
H16A C16 H16B 109.465 no
H16A C16 H16C 109.468 no
H16A C16 H15X 133.445 no
H16A C16 H16Z 24.481 no
H16B C16 H16C 109.477 no
H16B C16 H15X 86.073 no
H16B C16 H16Z 103.947 no
H16C C16 H15X 27.654 no
H16C C16 H16Z 131.950 no
H15X C16 H16Z 157.791 no
C13 C114 H14X 109.472 no
C13 C114 H14Y 109.471 no
C13 C114 H14Z 109.475 no
H14X C114 H14Y 109.465 no
H14X C114 H14Z 109.474 no
H14Y C114 H14Z 109.471 no
C13 C115 H15X 109.477 no
C13 C115 H15Y 109.472 no
C13 C115 H15Z 109.475 no
H15X C115 H15Y 109.467 no
H15X C115 H15Z 109.474 no
H15Y C115 H15Z 109.464 no
C13 C116 H16X 109.472 no
C13 C116 H16Y 109.469 no
C13 C116 H16Z 109.469 no
H16X C116 H16Y 109.473 no
H16X C116 H16Z 109.470 no
H16Y C116 H16Z 109.474 no

loop_
_geom_bond_atom_site_label_1
_geom_bond_atom_site_label_2
_geom_bond_distance
_geom_bond_publ_flag
O1 N2 1.242(6) yes
O2 N2 1.216(6) yes
O3 N3 1.225(7) yes
O4 N3 1.215(7) yes
N1 C1 1.377(6) yes
N1 C5 1.361(7) yes
N1 C13 1.533(6) yes
N2 C2 1.428(6) yes
N3 C4 1.449(7) yes
C1 C2 1.347(7) yes
C2 C3 1.500(7) yes
C3 C4 1.510(7) yes
C3 C6 1.532(6) yes
C4 C5 1.330(7) yes
C6 C7 1.380(7) yes
C6 C11 1.390(7) yes
C7 C8 1.390(8) yes
C8 C9 1.382(8) yes
C9 C10 1.370(8) yes
C9 C12 1.512(8) yes
C10 C11 1.378(7) yes
C13 C14 1.506(11) yes
C13 C15 1.505(10) yes
C13 C16 1.490(11) yes
C13 C114 1.536(19) yes
C13 C115 1.515(19) yes
C13 C116 1.547(19) yes
C1 H1 0.930 no
C3 H3 0.980 no
C5 H5 0.930 no
C7 H7 0.930 no
C8 H8 0.930 no
C10 H10 0.930 no
C11 H11 0.930 no
C12 H12A 0.960 no
C12 H12B 0.960 no
C12 H12C 0.960 no
C14 H14A 0.960 no
C14 H14B 0.960 no
C14 H14C 0.960 no
C15 H15A 0.960 no
C15 H15B 0.960 no
C15 H15C 0.960 no
C16 H16A 0.960 no
C16 H16B 0.960 no
C16 H16C 0.960 no
C114 H14X 0.960 no
C114 H14Y 0.960 no
C114 H14Z 0.960 no
C115 H15X 0.960 no
C115 H15Y 0.960 no
C115 H15Z 0.960 no
C116 H16X 0.960 no
C116 H16Y 0.960 no
C116 H16Z 0.960 no

loop_
_geom_contact_atom_site_label_1
_geom_contact_atom_site_label_2
_geom_contact_distance
_geom_contact_publ_flag
_geom_contact_site_symmetry_2
O1 C1 2.691(6) no .
O2 C1 3.473(6) no .
O2 C3 2.694(6) no .
O2 C6 3.108(6) no .
O2 C7 3.458(6) no .
O3 C5 2.678(7) no .
O4 C3 2.710(6) no .
O4 C5 3.455(7) no .
O4 C6 3.177(7) no .
O4 C7 3.321(7) no .
N1 C3 2.948(6) no .
N2 C6 3.152(6) no .
N3 C6 3.167(7) no .
C1 C4 2.716(7) no .
C1 C6 3.495(7) no .
C1 C11 3.591(7) no .
C1 C15 2.938(12) no .
C1 C16 2.948(11) no .
C1 C114 3.52(2) no .
C1 C115 2.894(18) no .
C2 C5 2.716(7) no .
C2 C11 3.015(7) no .
C4 C7 3.544(7) no .
C4 C11 3.129(7) no .
C5 C6 3.485(7) no .
C5 C14 2.781(11) no .
C5 C15 3.481(12) no .
C5 C16 3.520(10) no .
C5 C114 3.07(2) no .
C5 C116 3.05(2) no .
C6 C9 2.800(7) no .
C7 C10 2.758(8) no .
C8 C11 2.732(8) no .
O1 O3 3.201(6) no 3_766
O1 O4 3.482(6) no 3_766
O1 N3 3.180(6) no 3_766
O1 C10 3.395(7) no 3_666
O1 C11 3.259(7) no 3_666
O1 C15 3.506(12) no 3_666
O2 C5 3.328(7) no 3_766
O2 C15 3.293(10) no 3_666
O2 C116 3.284(19) no 3_766
O3 O1 3.201(6) no 3_766
O3 C7 3.409(7) no 2_745
O3 C12 3.541(8) no 2_645
O3 C14 3.446(11) no 3_756
O3 C116 3.44(3) no 3_756
O4 O1 3.482(6) no 3_766
O4 C16 3.483(11) no 4_554
N2 N3 3.484(6) no 3_766
N2 C4 3.437(6) no 3_766
N2 C5 3.381(7) no 3_766
N2 C15 3.481(11) no 3_666
N3 O1 3.180(6) no 3_766
N3 N2 3.484(6) no 3_766
C2 C4 3.506(7) no 3_766
C4 N2 3.437(6) no 3_766
C4 C2 3.506(7) no 3_766
C5 O2 3.328(7) no 3_766
C5 N2 3.381(7) no 3_766
C7 O3 3.409(7) no 2_755
C8 C10 3.585(8) no 2_655
C9 C115 3.424(19) no 3_666
C10 O1 3.395(7) no 3_666
C10 C8 3.585(8) no 2_645
C10 C115 3.445(19) no 3_666
C11 O1 3.259(7) no 3_666
C12 O3 3.541(8) no 2_655
C14 O3 3.446(11) no 3_756
C15 O1 3.506(12) no 3_666
C15 O2 3.293(10) no 3_666
C15 N2 3.481(11) no 3_666
C16 O4 3.483(11) no 4_555
C115 C9 3.424(19) no 3_666
C115 C10 3.445(19) no 3_666
C116 O2 3.284(19) no 3_766
C116 O3 3.44(3) no 3_756
O1 H1 2.3613 no .
O2 H3 2.4944 no .
O2 H7 3.3921 no .
O3 H5 2.3403 no .
O4 H3 2.4771 no .
O4 H7 3.0633 no .
N1 H11 3.2171 no .
N1 H14A 2.6648 no .
N1 H14B 3.3060 no .
N1 H14C 2.6241 no .
N1 H15A 2.6099 no .
N1 H15B 2.5397 no .
N1 H15C 3.2613 no .
N1 H16A 2.6326 no .
N1 H16B 3.2670 no .
N1 H16C 2.5447 no .
N1 H14X 2.6018 no .
N1 H14Y 2.7105 no .
N1 H14Z 3.3145 no .
N1 H15X 2.7790 no .
N1 H15Y 3.3932 no .
N1 H15Z 2.8007 no .
N1 H16X 2.6639 no .
N1 H16Y 3.3355 no .
N1 H16Z 2.6984 no .
N2 H1 2.5133 no .
N2 H3 2.6470 no .
N3 H3 2.6701 no .
N3 H5 2.5001 no .
C1 H3 3.1932 no .
C1 H5 3.1731 no .
C1 H11 3.0372 no .
C1 H15A 3.2301 no .
C1 H15B 2.5737 no .
C1 H16A 3.2516 no .
C1 H16C 2.5802 no .
C1 H14Y 3.4593 no .
C1 H15X 2.8338 no .
C1 H15Z 2.8002 no .
C1 H16Z 3.5559 no .
C2 H11 2.8097 no .
C3 H1 3.3496 no .
C3 H5 3.3438 no .
C3 H7 2.6897 no .
C3 H11 2.6687 no .
C4 H11 3.0089 no .
C5 H1 3.1732 no .
C5 H3 3.1871 no .
C5 H11 3.2141 no .
C5 H14A 2.6955 no .
C5 H14C 2.6400 no .
C5 H15A 3.3866 no .
C5 H16A 3.4601 no .
C5 H14X 2.7244 no .
C5 H14Y 3.3822 no .
C5 H16X 2.7509 no .
C5 H16Z 3.2890 no .
C6 H8 3.2257 no .
C6 H10 3.2386 no .
C7 H3 2.5851 no .
C7 H11 3.2245 no .
C8 H10 3.1991 no .
C8 H12A 3.2272 no .
C8 H12B 3.0106 no .
C8 H12C 2.6017 no .
C9 H7 3.2590 no .
C9 H11 3.2285 no .
C10 H8 3.1955 no .
C10 H12A 2.6376 no .
C10 H12B 2.8704 no .
C10 H12C 3.2566 no .
C11 H3 3.3206 no .
C11 H7 3.2297 no .
C12 H8 2.6705 no .
C12 H10 2.6394 no .
C13 H1 2.6393 no .
C13 H5 2.6894 no .
C14 H5 2.3904 no .
C14 H15B 3.3080 no .
C14 H15C 2.7244 no .
C14 H16B 2.7244 no .
C14 H16C 3.3056 no .
C14 H15X 3.3338 no .
C14 H15Y 2.8995 no .
C14 H15Z 3.3897 no .
C15 H1 2.8240 no .
C15 H14B 2.7279 no .
C15 H14C 3.3075 no .
C15 H16A 3.3108 no .
C15 H16X 3.4325 no .
C15 H16Y 3.1103 no .
C15 H16Z 3.4862 no .
C16 H1 2.7439 no .
C16 H14A 3.3051 no .
C16 H14B 2.6766 no .
C16 H15A 3.3077 no .
C16 H15B 2.6838 no .
C16 H15C 2.6834 no .
C16 H14X 3.4747 no .
C16 H14Y 3.3894 no .
C16 H14Z 3.0882 no .
C114 H5 2.9661 no .
C114 H16A 3.4371 no .
C114 H16B 3.0735 no .
C114 H16C 3.4386 no .
C114 H15X 3.3276 no .
C114 H15Y 2.6644 no .
C114 H16Y 2.6700 no .
C114 H16Z 3.3266 no .
C115 H1 2.4889 no .
C115 H14A 3.3841 no .
C115 H14B 2.8963 no .
C115 H14C 3.3413 no .
C115 H14X 3.3236 no .
C115 H14Z 2.6758 no .
C115 H16X 3.2834 no .
C115 H16Y 2.5879 no .
C116 H5 2.8349 no .
C116 H15A 3.4089 no .
C116 H15B 3.5089 no .
C116 H15C 3.1086 no .
C116 H14Y 3.3275 no .
C116 H14Z 2.6266 no .
C116 H15Y 2.5850 no .
C116 H15Z 3.2898 no .
H1 H11 3.5887 no .
H1 H15A 3.3161 no .
H1 H15B 2.2340 no .
H1 H15C 3.5765 no .
H1 H16A 3.2113 no .
H1 H16B 3.5086 no .
H1 H16C 2.1266 no .
H1 H14Y 3.5968 no .
H1 H15X 2.3077 no .
H1 H15Y 3.4422 no .
H1 H15Z 2.2672 no .
H3 H7 2.3860 no .
H3 H11 3.5927 no .
H5 H14A 2.2138 no .
H5 H14B 3.3300 no .
H5 H14C 2.0967 no .
H5 H15A 3.5700 no .
H5 H16A 3.5601 no .
H5 H14X 2.4072 no .
H5 H14Y 3.4705 no .
H5 H16X 2.2732 no .
H5 H16Z 3.2161 no .
H7 H8 2.3107 no .
H8 H12A 3.4679 no .
H8 H12B 3.1147 no .
H8 H12C 2.4203 no .
H10 H11 2.2938 no .
H10 H12A 2.5010 no .
H10 H12B 2.8929 no .
H10 H12C 3.5185 no .
H11 H15A 3.3534 no .
H11 H14Y 3.5110 no .
H14A H15B 3.4826 no .
H14A H15C 2.9518 no .
H14A H16A 3.5100 no .
H14A H16B 3.5781 no .
H14A H15Y 3.5445 no .
H14A H16Y 2.5489 no .
H14A H16Z 3.1545 no .
H14B H15A 2.9612 no .
H14B H15C 2.6176 no .
H14B H16A 2.8850 no .
H14B H16B 2.5647 no .
H14B H16C 3.5673 no .
H14B H14Y 2.7406 no .
H14B H14Z 1.4556 no .
H14B H15X 3.4954 no .
H14B H15Y 2.6824 no .
H14B H15Z 3.5574 no .
H14B H16Y 1.2660 no .
H14B H16Z 2.5308 no .
H14C H15A 3.4824 no .
H14C H16B 3.0358 no .
H14C H16C 3.5235 no .
H14C H14Y 3.3106 no .
H14C H14Z 2.6426 no .
H14C H15Y 3.5159 no .
H15A H16B 3.5452 no .
H15A H16C 3.5494 no .
H15A H15X 3.3825 no .
H15A H15Y 2.8536 no .
H15B H16A 3.5543 no .
H15B H16B 2.9629 no .
H15B H16C 2.5217 no .
H15B H14X 3.1221 no .
H15B H14Z 2.7800 no .
H15B H15X 2.2915 no .
H15B H15Y 2.2113 no .
H15C H16A 3.5513 no .
H15C H16B 2.5153 no .
H15C H16C 2.9703 no .
H15C H14X 2.6856 no .
H15C H14Z 1.6080 no .
H15C H15X 2.6324 no .
H15C H15Y 1.5373 no .
H15C H16Y 3.0024 no .
H16A H15Y 2.5571 no .
H16A H15Z 3.1005 no .
H16B H14Y 3.5947 no .
H16B H14Z 2.9740 no .
H16B H16X 2.8592 no .
H16B H16Y 1.7263 no .
H16C H16X 3.3450 no .
H16C H16Y 2.8790 no .
H14X H15Y 3.5386 no .
H14X H15Z 3.5558 no .
H14X H16Y 2.9905 no .
H14X H16Z 3.5645 no .
H14Y H15X 3.5615 no .
H14Y H15Y 2.9413 no .
H14Y H16X 3.5538 no .
H14Y H16Y 3.5305 no .
H14Z H15X 3.5479 no .
H14Z H15Y 2.4866 no .
H14Z H15Z 2.9603 no .
H14Z H16X 2.8693 no .
H14Z H16Y 2.4465 no .
H14Z H16Z 3.5161 no .
H15X H16X 3.5139 no .
H15X H16Y 2.8658 no .
H15Y H16X 3.4591 no .
H15Y H16Y 2.3607 no .
H15Y H16Z 2.8821 no .
H15Z H16Y 3.4700 no .
H15Z H16Z 3.5277 no .
O1 H8 2.9191 no 4_565
O1 H10 2.8720 no 3_666
O1 H11 2.5979 no 3_666
O1 H14B 3.3279 no 1_565
O1 H15A 2.8884 no 3_666
O1 H15B 3.2479 no 3_666
O1 H14Y 3.0922 no 3_666
O1 H14Z 3.3876 no 1_565
O2 H5 3.1516 no 3_766
O2 H12B 2.8447 no 2_655
O2 H14A 3.1185 no 1_565
O2 H14C 3.1650 no 3_766
O2 H15A 3.0352 no 3_666
O2 H15B 2.9950 no 3_666
O2 H15C 3.3063 no 3_666
O2 H16A 3.1773 no 3_766
O2 H14X 3.3331 no 1_565
O2 H14Y 3.2521 no 3_666
O2 H15Z 3.5514 no 3_666
O2 H16X 2.9110 no 3_766
O2 H16Z 2.7953 no 3_766
O3 H7 2.6834 no 2_745
O3 H8 3.2972 no 2_745
O3 H12A 2.8602 no 2_645
O3 H12C 3.3794 no 2_645
O3 H14B 2.7259 no 3_756
O3 H14C 3.3318 no 3_756
O3 H16A 3.4446 no 4_554
O3 H16B 3.3524 no 4_554
O3 H16X 3.3089 no 3_756
O3 H16Y 2.7289 no 3_756
O4 H1 3.2000 no 3_766
O4 H7 3.4077 no 2_745
O4 H10 2.9149 no 1_655
O4 H12A 3.0799 no 1_655
O4 H16A 3.5945 no 3_766
O4 H16A 3.1854 no 4_554
O4 H16B 2.9115 no 4_554
O4 H16C 2.9679 no 3_766
O4 H15X 3.3085 no 3_766
O4 H16Y 3.1057 no 4_554
O4 H16Z 3.2330 no 4_554
N1 H3 3.0831 no 3_766
N2 H5 3.3802 no 3_766
N2 H11 3.5568 no 3_666
N2 H15A 3.1294 no 3_666
N2 H15B 3.0280 no 3_666
N2 H14Y 3.3943 no 3_666
N3 H1 3.5542 no 3_766
N3 H7 3.4118 no 2_745
N3 H10 3.5384 no 1_655
N3 H12A 3.5093 no 2_645
N3 H12C 3.5964 no 2_645
N3 H16A 3.5418 no 4_554
N3 H16B 3.1179 no 4_554
C1 H3 3.0356 no 3_766
C2 H3 3.4939 no 3_766
C3 H16A 3.4193 no 3_766
C3 H16Z 3.5970 no 3_766
C4 H12C 3.3155 no 2_645
C5 H3 3.4740 no 3_766
C5 H12C 3.0279 no 2_645
C6 H15B 3.3938 no 3_666
C6 H16B 3.4795 no 4_554
C6 H15Y 3.4193 no 4_554
C6 H15Z 3.3750 no 3_666
C7 H10 3.4855 no 2_655
C7 H14B 3.5470 no 4_554
C7 H16A 3.5223 no 3_766
C7 H16B 3.2856 no 4_554
C7 H15Y 3.2114 no 4_554
C7 H15Z 3.5047 no 3_666
C7 H16Y 3.2643 no 4_554
C8 H10 3.1000 no 2_655
C8 H14B 3.1880 no 4_554
C8 H15C 3.0824 no 4_554
C8 H16B 3.4503 no 4_554
C8 H14Z 3.0007 no 4_554
C8 H15Y 2.9631 no 4_554
C8 H15Z 3.3527 no 3_666
C8 H16Y 3.3785 no 4_554
C9 H15C 2.8537 no 4_554
C9 H16C 3.4252 no 3_666
C9 H14Z 3.3593 no 4_554
C9 H15X 3.1140 no 3_666
C9 H15Y 3.5626 no 3_666
C9 H15Y 2.9774 no 4_554
C9 H15Z 3.0597 no 3_666
C10 H1 3.0418 no 3_666
C10 H8 3.1102 no 2_645
C10 H15B 3.3777 no 3_666
C10 H15C 3.4797 no 4_554
C10 H16C 3.2840 no 3_666
C10 H15X 3.1028 no 3_666
C10 H15Y 3.1608 no 4_554
C10 H15Z 2.9193 no 3_666
C11 H1 3.1586 no 3_666
C11 H8 3.3605 no 2_645
C11 H12C 3.2958 no 2_645
C11 H15B 3.1878 no 3_666
C11 H15Y 3.3844 no 4_554
C11 H15Z 3.0744 no 3_666
C12 H5 3.3931 no 2_655
C12 H14A 3.3505 no 2_655
C12 H15C 2.9424 no 4_554
C12 H16C 3.4933 no 3_666
C12 H14X 3.0555 no 2_655
C12 H14Z 3.4074 no 4_554
C12 H15X 3.2566 no 3_666
C14 H5 3.4273 no 3_756
C14 H14C 3.3300 no 3_756
C14 H16X 3.4285 no 3_756
C15 H12B 3.0920 no 4_555
C16 H3 3.0623 no 3_766
C16 H7 3.4777 no 3_766
C16 H12A 3.5243 no 3_666
C114 H8 3.5814 no 4_555
C114 H12B 3.5005 no 2_645
C114 H12B 3.5312 no 4_555
C114 H12C 3.3265 no 2_645
C114 H15A 3.4432 no 3_656
C114 H14X 3.5907 no 3_656
C114 H14Y 3.2123 no 3_656
C114 H14Z 3.4539 no 3_656
C115 H12A 3.4573 no 3_666
C116 H3 3.4605 no 3_766
C116 H12A 3.5907 no 4_655
H1 O4 3.2000 no 3_766
H1 N3 3.5542 no 3_766
H1 C10 3.0418 no 3_666
H1 C11 3.1586 no 3_666
H1 H3 3.2191 no 3_766
H1 H10 2.8148 no 3_666
H1 H11 3.0114 no 3_666
H3 N1 3.0831 no 3_766
H3 C1 3.0356 no 3_766
H3 C2 3.4939 no 3_766
H3 C5 3.4740 no 3_766
H3 C16 3.0623 no 3_766
H3 C116 3.4605 no 3_766
H3 H1 3.2191 no 3_766
H3 H16A 2.4724 no 3_766
H3 H16C 2.8971 no 3_766
H3 H15X 3.3889 no 3_766
H3 H16Z 2.6994 no 3_766
H5 O2 3.1516 no 3_766
H5 N2 3.3802 no 3_766
H5 C12 3.3931 no 2_645
H5 C14 3.4273 no 3_756
H5 H12A 3.2911 no 2_645
H5 H12B 3.4853 no 2_645
H5 H12C 2.8765 no 2_645
H5 H14A 3.5644 no 3_756
H5 H14B 3.2783 no 3_756
H5 H14C 2.9151 no 3_756
H5 H16X 2.9914 no 3_756
H5 H16Y 3.5692 no 3_756
H7 O3 2.6834 no 2_755
H7 O4 3.4077 no 2_755
H7 N3 3.4118 no 2_755
H7 C16 3.4777 no 3_766
H7 H10 3.2868 no 2_655
H7 H14B 3.4817 no 4_554
H7 H16A 2.7187 no 3_766
H7 H16B 3.5499 no 4_554
H7 H16C 3.4857 no 3_766
H7 H16Y 3.1387 no 4_554
H7 H16Z 2.9401 no 3_766
H8 O1 2.9191 no 4_564
H8 O3 3.2972 no 2_755
H8 C10 3.1102 no 2_655
H8 C11 3.3605 no 2_655
H8 C114 3.5814 no 4_554
H8 H10 2.5636 no 2_655
H8 H11 3.0569 no 2_655
H8 H14B 2.8216 no 4_554
H8 H15C 3.1675 no 4_554
H8 H14Z 2.6294 no 4_554
H8 H15Y 3.3446 no 4_554
H8 H16Y 3.3121 no 4_554
H10 O1 2.8720 no 3_666
H10 O4 2.9149 no 1_455
H10 N3 3.5384 no 1_455
H10 C7 3.4855 no 2_645
H10 C8 3.1000 no 2_645
H10 H1 2.8148 no 3_666
H10 H7 3.2868 no 2_645
H10 H8 2.5636 no 2_645
H10 H16C 3.1509 no 3_666
H10 H15X 3.1043 no 3_666
H10 H15Z 3.2824 no 3_666
H11 O1 2.5979 no 3_666
H11 N2 3.5568 no 3_666
H11 H1 3.0114 no 3_666
H11 H8 3.0569 no 2_645
H11 H12C 2.8772 no 2_645
H11 H15B 3.4439 no 3_666
H11 H15Z 3.4987 no 3_666
H12A O3 2.8602 no 2_655
H12A O4 3.0799 no 1_455
H12A N3 3.5093 no 2_655
H12A C16 3.5243 no 3_666
H12A C115 3.4573 no 3_666
H12A C116 3.5907 no 4_454
H12A H5 3.2911 no 2_655
H12A H16B 3.3957 no 3_666
H12A H16C 2.8433 no 3_666
H12A H14X 3.5570 no 2_655
H12A H15X 2.7106 no 3_666
H12A H15Y 3.5733 no 3_666
H12A H16X 3.4822 no 4_454
H12A H16Y 3.3197 no 4_454
H12A H16Z 3.3821 no 4_454
H12B O2 2.8447 no 2_645
H12B C15 3.0920 no 4_554
H12B C114 3.5005 no 2_655
H12B C114 3.5312 no 4_554
H12B H5 3.4853 no 2_655
H12B H14A 2.8900 no 2_655
H12B H15A 3.1498 no 4_554
H12B H15B 3.4050 no 4_554
H12B H15C 2.3341 no 4_554
H12B H14X 2.6500 no 2_655
H12B H14Y 3.1516 no 4_554
H12B H14Z 3.0412 no 4_554
H12B H15Y 3.3801 no 4_554
H12B H15Z 3.5071 no 4_554
H12B H16X 3.4754 no 4_454
H12B H16Z 3.4564 no 4_454
H12C O3 3.3794 no 2_655
H12C N3 3.5964 no 2_655
H12C C4 3.3155 no 2_655
H12C C5 3.0279 no 2_655
H12C C11 3.2958 no 2_655
H12C C114 3.3265 no 2_655
H12C H5 2.8765 no 2_655
H12C H11 2.8772 no 2_655
H12C H14A 3.0029 no 2_655
H12C H15A 3.3694 no 2_655
H12C H15C 3.3130 no 4_554
H12C H14X 2.6169 no 2_655
H12C H14Y 3.2140 no 2_655
H12C H14Z 3.3236 no 4_554
H12C H15X 3.5005 no 3_666
H14A O2 3.1185 no 1_545
H14A C12 3.3505 no 2_645
H14A H5 3.5644 no 3_756
H14A H12B 2.8900 no 2_645
H14A H12C 3.0029 no 2_645
H14A H14C 3.1142 no 3_756
H14A H15A 3.5879 no 3_656
H14A H14Y 3.4695 no 3_656
H14A H16X 3.1044 no 3_756
H14B O1 3.3279 no 1_545
H14B O3 2.7259 no 3_756
H14B C7 3.5470 no 4_555
H14B C8 3.1880 no 4_555
H14B H5 3.2783 no 3_756
H14B H7 3.4817 no 4_555
H14B H8 2.8216 no 4_555
H14C O2 3.1650 no 3_766
H14C O3 3.3318 no 3_756
H14C C14 3.3300 no 3_756
H14C H5 2.9151 no 3_756
H14C H14A 3.1142 no 3_756
H14C H14C 2.7283 no 3_756
H14C H16X 2.9174 no 3_756
H15A O1 2.8884 no 3_666
H15A O2 3.0352 no 3_666
H15A N2 3.1294 no 3_666
H15A C114 3.4432 no 3_656
H15A H12B 3.1498 no 4_555
H15A H12C 3.3694 no 2_645
H15A H14A 3.5879 no 3_656
H15A H14X 3.2595 no 3_656
H15A H14Y 3.3731 no 3_656
H15A H14Z 3.1289 no 3_656
H15B O1 3.2479 no 3_666
H15B O2 2.9950 no 3_666
H15B N2 3.0280 no 3_666
H15B C6 3.3938 no 3_666
H15B C10 3.3777 no 3_666
H15B C11 3.1878 no 3_666
H15B H11 3.4439 no 3_666
H15B H12B 3.4050 no 4_555
H15C O2 3.3063 no 3_666
H15C C8 3.0824 no 4_555
H15C C9 2.8537 no 4_555
H15C C10 3.4797 no 4_555
H15C C12 2.9424 no 4_555
H15C H8 3.1675 no 4_555
H15C H12B 2.3341 no 4_555
H15C H12C 3.3130 no 4_555
H16A O2 3.1773 no 3_766
H16A O3 3.4446 no 4_555
H16A O4 3.5945 no 3_766
H16A O4 3.1854 no 4_555
H16A N3 3.5418 no 4_555
H16A C3 3.4193 no 3_766
H16A C7 3.5223 no 3_766
H16A H3 2.4724 no 3_766
H16A H7 2.7187 no 3_766
H16B O3 3.3524 no 4_555
H16B O4 2.9115 no 4_555
H16B N3 3.1179 no 4_555
H16B C6 3.4795 no 4_555
H16B C7 3.2856 no 4_555
H16B C8 3.4503 no 4_555
H16B H7 3.5499 no 4_555
H16B H12A 3.3957 no 3_666
H16C O4 2.9679 no 3_766
H16C C9 3.4252 no 3_666
H16C C10 3.2840 no 3_666
H16C C12 3.4933 no 3_666
H16C H3 2.8971 no 3_766
H16C H7 3.4857 no 3_766
H16C H10 3.1509 no 3_666
H16C H12A 2.8433 no 3_666
H14X O2 3.3331 no 1_545
H14X C12 3.0555 no 2_645
H14X C114 3.5907 no 3_656
H14X H12A 3.5570 no 2_645
H14X H12B 2.6500 no 2_645
H14X H12C 2.6169 no 2_645
H14X H15A 3.2595 no 3_656
H14X H14Y 3.0912 no 3_656
H14X H14Z 3.3416 no 3_656
H14X H16X 3.5890 no 3_756
H14Y O1 3.0922 no 3_666
H14Y O2 3.2521 no 3_666
H14Y N2 3.3943 no 3_666
H14Y C114 3.2123 no 3_656
H14Y H12B 3.1516 no 4_555
H14Y H12C 3.2140 no 2_645
H14Y H14A 3.4695 no 3_656
H14Y H15A 3.3731 no 3_656
H14Y H14X 3.0912 no 3_656
H14Y H14Y 3.0723 no 3_656
H14Y H14Z 2.9312 no 3_656
H14Z O1 3.3876 no 1_545
H14Z C8 3.0007 no 4_555
H14Z C9 3.3593 no 4_555
H14Z C12 3.4074 no 4_555
H14Z C114 3.4539 no 3_656
H14Z H8 2.6294 no 4_555
H14Z H12B 3.0412 no 4_555
H14Z H12C 3.3236 no 4_555
H14Z H15A 3.1289 no 3_656
H14Z H14X 3.3416 no 3_656
H14Z H14Y 2.9312 no 3_656
H14Z H14Z 3.5581 no 3_656
H15X O4 3.3085 no 3_766
H15X C9 3.1140 no 3_666
H15X C10 3.1028 no 3_666
H15X C12 3.2566 no 3_666
H15X H3 3.3889 no 3_766
H15X H10 3.1043 no 3_666
H15X H12A 2.7106 no 3_666
H15X H12C 3.5005 no 3_666
H15Y C6 3.4193 no 4_555
H15Y C7 3.2114 no 4_555
H15Y C8 2.9631 no 4_555
H15Y C9 3.5626 no 3_666
H15Y C9 2.9774 no 4_555
H15Y C10 3.1608 no 4_555
H15Y C11 3.3844 no 4_555
H15Y H8 3.3446 no 4_555
H15Y H12A 3.5733 no 3_666
H15Y H12B 3.3801 no 4_555
H15Z O2 3.5514 no 3_666
H15Z C6 3.3750 no 3_666
H15Z C7 3.5047 no 3_666
H15Z C8 3.3527 no 3_666
H15Z C9 3.0597 no 3_666
H15Z C10 2.9193 no 3_666
H15Z C11 3.0744 no 3_666
H15Z H10 3.2824 no 3_666
H15Z H11 3.4987 no 3_666
H15Z H12B 3.5071 no 4_555
H16X O2 2.9110 no 3_766
H16X O3 3.3089 no 3_756
H16X C14 3.4285 no 3_756
H16X H5 2.9914 no 3_756
H16X H12A 3.4822 no 4_655
H16X H12B 3.4754 no 4_655
H16X H14A 3.1044 no 3_756
H16X H14C 2.9174 no 3_756
H16X H14X 3.5890 no 3_756
H16X H16X 3.1446 no 3_756
H16Y O3 2.7289 no 3_756
H16Y O4 3.1057 no 4_555
H16Y C7 3.2643 no 4_555
H16Y C8 3.3785 no 4_555
H16Y H5 3.5692 no 3_756
H16Y H7 3.1387 no 4_555
H16Y H8 3.3121 no 4_555
H16Y H12A 3.3197 no 4_655
H16Z O2 2.7953 no 3_766
H16Z O4 3.2330 no 4_555
H16Z C3 3.5970 no 3_766
H16Z H3 2.6994 no 3_766
H16Z H7 2.9401 no 3_766
H16Z H12A 3.3821 no 4_655
H16Z H12B 3.4564 no 4_655

loop_
_geom_torsion_atom_site_label_1
_geom_torsion_atom_site_label_2
_geom_torsion_atom_site_label_3
_geom_torsion_atom_site_label_4
_geom_torsion
_geom_torsion_publ_flag
C1 N1 C5 C4 -5.0(7) no
C5 N1 C1 C2 5.0(7) no
C1 N1 C13 C14 179.7(4) no
C1 N1 C13 C15 60.4(5) no
C1 N1 C13 C16 -59.2(5) no
C1 N1 C13 C114 117.6(4) no
C1 N1 C13 C115 -6.3(6) no
C1 N1 C13 C116 -125.7(4) no
C13 N1 C1 C2 -173.6(4) no
C5 N1 C13 C14 1.3(6) no
C5 N1 C13 C15 -118.1(5) no
C5 N1 C13 C16 122.4(5) no
C5 N1 C13 C114 -60.9(5) no
C5 N1 C13 C115 175.2(4) no
C5 N1 C13 C116 55.9(5) no
C13 N1 C5 C4 173.6(4) no
O1 N2 C2 C1 -5.7(6) no
O1 N2 C2 C3 173.3(4) no
O2 N2 C2 C1 174.7(4) no
O2 N2 C2 C3 -6.3(6) no
O3 N3 C4 C3 -166.4(4) no
O3 N3 C4 C5 12.8(6) no
O4 N3 C4 C3 13.3(6) no
O4 N3 C4 C5 -167.6(4) no
N1 C1 C2 N2 -174.6(4) no
N1 C1 C2 C3 6.5(7) no
N2 C2 C3 C4 166.0(4) no
N2 C2 C3 C6 -72.6(5) no
C1 C2 C3 C4 -15.1(6) no
C1 C2 C3 C6 106.3(5) no
C2 C3 C4 N3 -165.7(4) no
C2 C3 C4 C5 15.2(6) no
C2 C3 C6 C7 128.1(4) no
C2 C3 C6 C11 -51.6(6) no
C4 C3 C6 C7 -114.1(5) no
C4 C3 C6 C11 66.1(5) no
C6 C3 C4 N3 72.6(5) no
C6 C3 C4 C5 -106.5(5) no
N3 C4 C5 N1 174.4(4) no
C3 C4 C5 N1 -6.5(8) no
C3 C6 C7 C8 -179.7(4) no
C3 C6 C11 C10 179.7(4) no
C7 C6 C11 C10 -0.1(7) no
C11 C6 C7 C8 0.1(7) no
C6 C7 C8 C9 1.1(8) no
C7 C8 C9 C10 -2.2(8) no
C7 C8 C9 C12 179.0(5) no
C8 C9 C10 C11 2.2(8) no
C12 C9 C10 C11 -179.0(5) no
C9 C10 C11 C6 -1.1(8) no
N1 C13 C14 C114 -100.0(5) no
N1 C13 C14 C116 99.5(5) no
N1 C13 C15 C114 101.5(5) no
N1 C13 C15 C115 -112.1(4) no
N1 C13 C16 C115 110.7(5) no
N1 C13 C16 C116 -103.1(4) no
N1 C13 C114 C14 101.5(5) no
N1 C13 C114 C15 -96.2(6) no
N1 C13 C115 C15 94.2(6) no
N1 C13 C115 C16 -90.0(7) no
N1 C13 C116 C14 -99.4(7) no
N1 C13 C116 C16 99.5(6) no
C14 C13 C15 C114 -16.1(7) no
C14 C13 C15 C115 130.3(6) no
C15 C13 C14 C114 15.4(7) no
C15 C13 C14 C116 -145.1(7) no
C14 C13 C16 C115 -130.4(7) no
C14 C13 C16 C116 15.8(7) no
C16 C13 C14 C114 142.4(7) no
C16 C13 C14 C116 -18.1(8) no
C14 C13 C114 C14 0.0(5) no
C14 C13 C114 C15 162.4(10) no
C114 C13 C14 C114 0.0(7) no
C114 C13 C14 C116 -160.5(10) no
C14 C13 C115 C15 -93.8(12) no
C14 C13 C115 C16 82.0(13) no
C115 C13 C14 C114 87.6(13) no
C115 C13 C14 C116 -72.9(14) no
C14 C13 C116 C14 -0.0(6) no
C14 C13 C116 C16 -161.2(12) no
C116 C13 C14 C114 160.5(12) no
C116 C13 C14 C116 -0.0(10) no
C15 C13 C16 C115 -4.0(7) no
C15 C13 C16 C116 142.2(6) no
C16 C13 C15 C114 -142.9(6) no
C16 C13 C15 C115 3.5(6) no
C15 C13 C114 C14 -162.4(10) no
C15 C13 C114 C15 0.0(6) no
C114 C13 C15 C114 0.0(8) no
C114 C13 C15 C115 146.4(9) no
C15 C13 C115 C15 -0.0(5) no
C15 C13 C115 C16 175.8(10) no
C115 C13 C15 C114 -146.4(9) no
C115 C13 C15 C115 -0.0(7) no
C15 C13 C116 C14 70.3(17) no
C15 C13 C116 C16 -90.9(16) no
C116 C13 C15 C114 -68.4(17) no
C116 C13 C15 C115 78.0(17) no
C16 C13 C114 C14 -84.0(16) no
C16 C13 C114 C15 78.3(16) no
C114 C13 C16 C115 -63.9(17) no
C114 C13 C16 C116 82.4(17) no
C16 C13 C115 C15 -175.8(10) no
C16 C13 C115 C16 -0.0(5) no
C115 C13 C16 C115 -0.0(8) no
C115 C13 C16 C116 146.2(10) no
C16 C13 C116 C14 161.2(11) no
C16 C13 C116 C16 0.0(5) no
C116 C13 C16 C115 -146.2(10) no
C116 C13 C16 C116 0.0(9) no
C114 C13 C115 C15 -28.7(9) no
C114 C13 C115 C16 147.1(9) no
C115 C13 C114 C14 -130.9(9) no
C115 C13 C114 C15 31.5(10) no
C114 C13 C116 C14 17.5(11) no
C114 C13 C116 C16 -143.7(8) no
C116 C13 C114 C14 -16.0(10) no
C116 C13 C114 C15 146.4(9) no
C115 C13 C116 C14 135.0(9) no
C115 C13 C116 C16 -26.2(10) no
C116 C13 C115 C15 -144.8(9) no
C116 C13 C115 C16 31.0(11) no
C13 C14 C114 C13 0.0(2) no
C13 C14 C114 C15 -17.7(10) no
C13 C14 C116 C13 0.0(2) no
C13 C14 C116 C16 17.6(11) no
C114 C14 C116 C13 -20.9(14) no
C114 C14 C116 C16 -3(3) no
C116 C14 C114 C13 21.7(15) no
C116 C14 C114 C15 4(3) no
C13 C15 C114 C13 -0.0(2) no
C13 C15 C114 C14 17.4(10) no
C13 C15 C115 C13 -0.0(2) no
C13 C15 C115 C16 -4.5(11) no
C114 C15 C115 C13 33.0(12) no
C114 C15 C115 C16 29(2) no
C115 C15 C114 C13 -31.3(11) no
C115 C15 C114 C14 -14.0(19) no
C13 C16 C115 C13 0.0(2) no
C13 C16 C115 C15 4.2(10) no
C13 C16 C116 C13 0.0(2) no
C13 C16 C116 C14 -18.8(11) no
C115 C16 C116 C13 34.9(13) no
C115 C16 C116 C14 16(2) no
C116 C16 C115 C13 -32.9(12) no
C116 C16 C115 C15 -29(2) no
